data_2101552
loop_
_publ_author_name
'Wang, Z.'
'Willett, R. D.'
'Elias, A. J.'
'Kirchmeier, R. L.'
'Shreeve, J. M.'

_publ_section_title
;
 Structure of the polytypic \b-form of
 P~3~N~3~(OCH~2~CF~2~CF~2~CH~2~O)F~4~
;
_journal_issue 4
_journal_name_full 'Acta Crystallographica Section B'
_journal_page_first 643
_journal_page_last 650
_journal_paper_doi 10.1107/S0108768195016089
_journal_volume 52
_journal_year 1996
_chemical_formula_sum 'C4 H4 F8 N3 O2 P3'
_chemical_formula_weight 371.0
_space_group_IT_number 2
_space_group_name_Hall '-P 1'
_space_group_name_H-M_alt 'P -1'
_symmetry_cell_setting triclinic
_symmetry_space_group_name_Hall '-P 1'
_symmetry_space_group_name_H-M 'P -1'
_cell_angle_alpha 110.22(3)
_cell_angle_beta 90.02(3)
_cell_angle_gamma 97.10(3)
_cell_formula_units_Z 12
_cell_length_a 12.392(2)
_cell_length_b 16.569(3)
_cell_length_c 19.257(4)
_cell_volume 3677.8(14)
_diffrn_radiation_type Cu
_diffrn_radiation_wavelength 1.54184
_exptl_absorpt_coefficient_mu 5.584
_exptl_crystal_density_diffrn 2.010
_exptl_crystal_F_000 2184
_cod_data_source_file cr0501.cif
_cod_data_source_block cr0501a
_cod_original_cell_volume 3677.9(12)
_cod_database_code 2101552

loop_
_space_group_symop_id
_space_group_symop_operation_xyz
1 x,y,z
2 -x,-y,-z

loop_
_atom_site_label
_atom_site_fract_x
_atom_site_fract_y
_atom_site_fract_z
_atom_site_U_iso_or_equiv
P(1) .3483(2) .18020(10) .32440(10) .0430(10)
P(2) .5636(2) .1813(2) .35440(10) .0490(10)
P(3) .4224(2) .20580(10) .46500(10) .0420(10)
N(1) .3298(5) .2002(4) .4091(3) .046(3)
N(2) .4697(5) .1767(4) .3000(3) .051(3)
N(3) .5406(5) .1966(4) .4375(3) .048(3)
O(1) .2938(4) .2515(3) .3052(2) .049(2)
O(2) .2825(4) .0918(3) .2735(3) .049(2)
F(1) .6556(3) .2488(3) .3513(2) .070(2)
F(2) .6233(4) .1018(3) .3237(3) .079(2)
F(3) .3916(3) .1409(3) .5039(2) .063(2)
F(4) .4264(3) .2877(3) .5312(2) .059(2)
F(5) .0232(4) .0755(3) .1885(3) .089(3)
F(6) .1821(4) .0582(3) .1417(3) .088(3)
F(7) .1199(4) .2055(4) .1455(3) .093(3)
F(8) .0833(4) .2399(3) .2624(3) .070(2)
C(1) .1673(6) .0805(5) .2678(4) .052(4)
C(2) .1312(7) .1023(6) .2033(5) .054(4)
C(3) .1504(7) .1982(6) .2116(5) .054(4)
C(4) .2649(6) .2432(6) .2300(4) .057(4)
P(4) .3952(2) .50720(10) .85830(10) .0430(10)
P(5) .6036(2) .4880(2) .81710(10) .0480(10)
P(6) .4637(2) .5255(2) .72900(10) .0590(10)
N(4) .5782(5) .5062(5) .7443(3) .062(4)
N(5) .5150(5) .4946(4) .8751(3) .047(3)
N(6) .3731(5) .5255(5) .7848(3) .056(3)
O(3) .3108(4) .4274(3) .8551(3) .051(2)
O(4) .3652(4) .5835(3) .9293(3) .042(2)
F(10) .6461(4) .4008(3) .7957(3) .076(2)
F(11) .7074(3) .5444(3) .8545(3) .077(3)
F(12) .4249(4) .4673(5) .6529(3) .113(4)
F(13) .1525(4) .4180(3) 1.0064(3) .066(2)
F(14) .4745(5) .6121(4) .7157(3) .109(4)
F(15) .1064(3) .4293(3) .9021(2) .059(2)
F(16) .2692(4) .5707(3) 1.0514(2) .060(2)
F(17) .1088(4) .5770(3) 1.0101(3) .068(2)
C(5) .2864(6) .4087(5) .9217(4) .051(4)
C(6) .1871(6) .4515(5) .9542(4) .041(4)
C(7) .2046(6) .5504(5) .9888(4) .040(4)
C(8) .2534(6) .5979(5) .9417(4) .044(4)
P(7) .1075(2) .51040(10) .35870(10) .0440(10)
P(8) -.1072(2) .4953(2) .31840(10) .0530(10)
P(9) .0459(2) .5251(2) .22790(10) .0670(10)
N(7) -.0752(5) .5107(5) .2446(4) .065(4)
N(8) -.0164(5) .5001(4) .3756(3) .049(3)
N(9) .1346(5) .5254(5) .2851(3) .059(3)
O(5) .1634(4) .4294(3) .3570(3) .054(2)
O(6) .1635(4) .5870(3) .4283(3) .043(2)
F(20) -.1878(4) .5571(4) .3561(3) .090(3)
F(21) -.1838(4) .4111(3) .3000(3) .084(3)
F(22) .0672(4) .6094(5) .2114(3) .122(4)
F(23) .0623(4) .4637(5) .1529(3) .126(4)
F(24) .2514(4) .5759(3) .5515(2) .063(2)
F(25) .4148(3) .5807(3) .5130(3) .069(2)
F(26) .3174(4) .4239(3) .5103(3) .068(2)
F(27) .3682(3) .4320(3) .4051(3) .063(2)
C(9) .1827(6) .4131(5) .4247(4) .046(4)
C(10) .2786(6) .6008(5) .4416(4) .043(4)
C(11) .3102(6) .5545(5) .4899(4) .040(4)
C(12) .2936(7) .4550(5) .4561(4) .043(4)
P(10) -.0420(2) .82880(10) .17840(10) .0470(10)
P(11) .1707(2) .81990(10) .14320(10) .0480(10)
P(12) .0195(2) .8088(2) .03770(10) .0540(10)
N(10) .0805(5) .8316(4) .2012(3) .051(3)
N(11) -.0697(5) .8141(4) .0954(3) .057(3)
N(12) .1399(5) .8104(4) .0615(3) .053(3)
O(7) -.1196(4) .7565(3) .1958(3) .052(2)
O(8) -.0763(4) .9165(3) .2329(3) .059(3)
F(30) .2322(4) .7457(3) .1431(3) .071(2)
F(31) .2640(3) .8939(3) .1735(3) .067(2)
F(32) .0155(4) .8797(3) .0054(3) .084(3)
F(33) -.0121(4) .7306(3) -.0317(2) .079(2)
F(34) -.2824(5) .7948(4) .3522(3) .111(4)
F(35) -.3267(4) .7677(3) .2361(3) .075(3)
F(36) -.3329(5) .9297(4) .3159(3) .101(3)
F(37) -.1695(5) .9431(4) .3635(3) .106(3)
C(13) -.2480(8) .8063(7) .2888(5) .067(5)
C(14) -.2342(8) .9025(7) .3022(5) .062(5)
C(15) -.1885(7) .9281(5) .2386(5) .064(4)
C(16) -.1469(7) .7613(6) .2690(4) .058(4)
P(13) .4579(2) .81760(10) .96370(10) .0460(10)
P(14) .6668(2) .7966(2) .99130(10) .0500(10)
P(15) .5135(2) .7886(2) 1.08940(10) .0550(10)
N(13) .4254(5) .7990(4) 1.0358(3) .045(3)
N(14) .6336(5) .7869(4) 1.0666(3) .058(3)
N(15) .5797(5) .8106(4) .9400(3) .054(3)
O(9) .3747(4) .7544(3) .9010(3) .056(3)
O(10) .4359(4) .9112(3) .9677(3) .051(2)
F(40) .7635(3) .8668(3) 1.0041(3) .072(2)
F(41) .7229(4) .7200(3) .9474(3) .088(3)
F(42) .4777(4) .7092(3) 1.1103(3) .089(3)
F(43) .5122(4) .8579(4) 1.1653(2) .085(3)
F(44) .1737(4) .7842(3) .8777(3) .079(3)
F(45) .2169(4) .8220(4) .7831(3) .099(3)
F(46) .1804(4) .9508(4) .9114(3) .098(3)
F(47) .3408(5) .9614(4) .8662(3) .096(3)
C(17) .3492(7) .7721(6) .8366(4) .059(4)
C(18) .2549(8) .8235(7) .8499(5) .064(5)
C(19) .2765(7) .9169(6) .9017(6) .064(5)
C(20) .3271(7) .9335(5) .9756(5) .062(4)
P(16) .1437(2) .82230(10) .46380(10) .0440(10)
P(17) -.0704(2) .8110(2) .49640(10) .0540(10)
P(18) .0799(2) .78830(10) .58740(10) .0460(10)
N(16) -.0399(5) .7936(4) .5680(3) .054(3)
N(17) .1706(5) .8006(4) .5347(3) .041(3)
N(18) .0213(5) .8192(4) .4421(3) .053(3)
O(11) .2001(4) .9145(3) .4691(3) .052(2)
O(12) .2031(4) .7575(3) .3988(3) .050(2)
F(50) .0841(4) .7049(3) .6028(3) .077(3)
F(51) .1095(4) .8506(3) .6656(2) .075(2)
F(52) -.1621(4) .7422(4) .4543(3) .088(3)
F(53) -.1315(4) .8895(3) .5167(3) .088(3)
F(54) .4155(4) .7844(3) .3768(3) .077(3)
F(55) .3865(4) .8252(3) .2832(3) .085(3)
F(56) .4683(4) .9518(4) .4109(3) .092(3)
F(57) .3101(4) .9646(3) .3676(3) .085(3)
C(21) .2372(6) .7776(5) .3353(4) .049(4)
C(22) .3495(7) .8260(6) .3500(4) .052(4)
C(23) .3618(7) .9199(6) .4019(5) .058(5)
C(24) .3170(7) .9344(5) .4774(4) .054(4)
H(1A) .1400 .0213 .2608 .080
H(1B) .1400 .1181 .3123 .080
H(4A) .2695 .2997 .2260 .080
H(4B) .3134 .2096 .1965 .080
H(5A) .2710 .3471 .9099 .080
H(5B) .3473 .4313 .9567 .080
H(8A) .2505 .6588 .9658 .080
H(8B) .2131 .5778 .8950 .080
H(9A) .1296 .4368 .4597 .080
H(9B) .1774 .3517 .4143 .080
H(10A) .3129 .5797 .3952 .080
H(10B) .3022 .6618 .4651 .080
H(15A) -.1958 .9878 .2476 .080
H(15B) -.2278 .8922 .1933 .080
H(16A) -.1612 .7038 .2708 .080
H(16B) -.0877 .7936 .3034 .080
H(17A) .4113 .8048 .8247 .080
H(17B) .3302 .7185 .7962 .080
H(20A) .2851 .8989 .9995 .080
H(20B) .3293 .9938 1.0049 .080
H(21A) .2369 .7248 .2937 .080
H(21B) .1881 .8127 .3246 .080
H(24A) .3367 .9939 .5085 .080
H(24B) .3460 .8973 .4994 .080

loop_
_geom_angle_atom_site_label_1
_geom_angle_atom_site_label_2
_geom_angle_atom_site_label_3
_geom_angle
N(1) P(1) O(1) 104.4(3)
N(1) P(1) O(2) 113.0(3)
O(1) P(1) O(2) 104.2(3)
N(2) P(2) F(1) 109.4(4)
N(2) P(2) F(2) 110.3(3)
F(1) P(2) F(2) 97.7(3)
N(1) P(3) F(3) 109.9(3)
N(1) P(3) F(4) 110.6(3)
F(3) P(3) F(4) 98.2(3)
P(1) N(2) P(2) 121.8(4)
P(1) O(1) C(4) 122.6(5)
O(2) C(1) C(2) 109.2(7)
F(5) C(2) C(1) 109.5(8)
F(5) C(2) C(3) 107.2(8)
C(1) C(2) C(3) 116.3(6)
F(7) C(3) C(2) 108.3(6)
F(7) C(3) C(4) 106.0(8)
C(2) C(3) C(4) 117.1(8)
N(5) P(4) O(3) 112.3(4)
N(5) P(4) O(4) 105.2(3)
O(3) P(4) O(4) 104.2(3)
N(4) P(5) F(10) 108.5(3)
N(4) P(5) F(11) 108.8(4)
F(10) P(5) F(11) 97.7(3)
N(4) P(6) F(12) 108.2(3)
N(4) P(6) F(14) 108.9(4)
F(12) P(6) F(14) 98.4(4)
P(4) N(5) P(5) 121.3(4)
P(4) O(3) C(5) 120.3(4)
O(3) C(5) C(6) 108.3(7)
F(13) C(6) C(5) 106.7(7)
F(13) C(6) C(7) 109.0(6)
C(5) C(6) C(7) 116.2(6)
F(16) C(7) C(6) 106.6(7)
N(1) P(1) N(2) 116.5(3)
N(2) P(1) O(1) 112.5(4)
N(2) P(1) O(2) 105.7(3)
N(2) P(2) N(3) 119.7(3)
N(3) P(2) F(1) 108.4(3)
N(3) P(2) F(2) 109.0(4)
N(1) P(3) N(3) 119.1(3)
N(3) P(3) F(3) 108.7(4)
N(3) P(3) F(4) 108.3(3)
P(1) N(1) P(3) 122.4(4)
P(2) N(3) P(3) 120.0(4)
P(1) O(2) C(1) 121.0(4)
F(5) C(2) F(6) 106.5(6)
F(6) C(2) C(1) 109.8(8)
F(6) C(2) C(3) 107.1(8)
F(7) C(3) F(8) 107.0(8)
F(8) C(3) C(2) 107.7(7)
F(8) C(3) C(4) 110.4(6)
O(1) C(4) C(3) 108.1(7)
N(5) P(4) N(6) 117.0(3)
N(6) P(4) O(3) 105.9(3)
N(6) P(4) O(4) 111.5(3)
N(4) P(5) N(5) 119.6(4)
N(5) P(5) F(10) 110.5(4)
N(5) P(5) F(11) 109.5(3)
N(4) P(6) N(6) 120.1(4)
N(6) P(6) F(12) 110.5(3)
N(6) P(6) F(14) 108.6(4)
P(5) N(4) P(6) 119.8(4)
P(4) N(6) P(6) 121.7(4)
P(4) O(4) C(8) 120.3(4)
F(13) C(6) F(15) 106.9(6)
F(15) C(6) C(5) 110.0(6)
F(15) C(6) C(7) 107.7(7)
F(16) C(7) F(17) 107.1(6)
F(17) C(7) C(6) 108.1(6)
F(16) C(7) C(8) 109.4(6)
C(6) C(7) C(8) 116.4(6)
N(8) P(7) O(5) 112.2(4)
N(8) P(7) O(6) 105.3(3)
O(5) P(7) O(6) 104.6(3)
N(7) P(8) F(20) 108.3(4)
N(7) P(8) F(21) 109.2(3)
F(20) P(8) F(21) 97.8(3)
N(7) P(9) F(22) 108.5(4)
N(7) P(9) F(23) 108.3(3)
F(22) P(9) F(23) 98.2(4)
P(7) N(8) P(8) 121.9(4)
P(7) O(5) C(9) 120.3(4)
O(5) C(9) C(12) 108.9(7)
F(24) C(11) F(25) 106.4(6)
F(25) C(11) C(10) 109.7(7)
F(25) C(11) C(12) 108.3(7)
F(26) C(12) F(27) 106.6(7)
F(27) C(12) C(9) 111.0(6)
F(27) C(12) C(11) 107.3(6)
N(10) P(10) O(7) 112.9(4)
N(10) P(10) O(8) 104.6(3)
O(7) P(10) O(8) 104.1(3)
N(10) P(11) F(30) 109.9(4)
N(10) P(11) F(31) 109.0(3)
F(30) P(11) F(31) 97.9(3)
N(11) P(12) F(32) 110.0(4)
N(11) P(12) F(33) 109.8(3)
F(32) P(12) F(33) 99.0(3)
P(10) N(11) P(12) 122.5(4)
P(10) O(7) C(16) 123.5(4)
F(34) C(13) F(35) 107.7(8)
F(35) C(13) C(14) 108.0(9)
F(35) C(13) C(16) 109.9(7)
F(36) C(14) F(37) 107.7(7)
F(37) C(14) C(13) 108.1(9)
F(37) C(14) C(15) 109.6(7)
F(17) C(7) C(8) 108.8(7)
O(4) C(8) C(7) 110.4(7)
N(8) P(7) N(9) 116.2(4)
N(9) P(7) O(5) 106.0(3)
N(9) P(7) O(6) 112.0(3)
N(7) P(8) N(8) 119.5(4)
N(8) P(8) F(20) 109.4(3)
N(8) P(8) F(21) 110.5(4)
N(7) P(9) N(9) 119.3(4)
N(9) P(9) F(22) 109.0(4)
N(9) P(9) F(23) 111.5(4)
P(8) N(7) P(9) 119.7(5)
P(7) N(9) P(9) 123.1(4)
P(7) O(6) C(10) 121.0(4)
O(6) C(10) C(11) 110.6(6)
F(24) C(11) C(10) 109.4(6)
F(24) C(11) C(12) 106.4(7)
C(10) C(11) C(12) 116.1(6)
F(26) C(12) C(9) 107.2(7)
F(26) C(12) C(11) 107.7(6)
C(9) C(12) C(11) 116.6(7)
N(10) P(10) N(11) 117.2(3)
N(11) P(10) O(7) 104.8(3)
N(11) P(10) O(8) 112.6(4)
N(10) P(11) N(12) 119.6(3)
N(12) P(11) F(30) 109.7(3)
N(12) P(11) F(31) 108.7(3)
N(11) P(12) N(12) 119.1(4)
N(12) P(12) F(32) 108.0(4)
N(12) P(12) F(33) 109.1(3)
P(10) N(10) P(11) 121.3(4)
P(11) N(12) P(12) 120.1(4)
P(10) O(8) C(15) 119.8(4)
F(34) C(13) C(14) 107.9(7)
F(34) C(13) C(16) 106.3(9)
C(14) C(13) C(16) 116.6(8)
F(36) C(14) C(13) 107.8(8)
F(36) C(14) C(15) 108.2(9)
C(13) C(14) C(15) 115.2(7)
O(8) C(15) C(14) 109.4(8)
N(13) P(13) O(9) 105.4(3)
N(13) P(13) O(10) 112.0(3)
O(9) P(13) O(10) 103.9(3)
N(14) P(14) F(40) 109.9(3)
N(14) P(14) F(41) 109.0(4)
F(40) P(14) F(41) 97.9(3)
N(13) P(15) F(42) 110.1(3)
N(13) P(15) F(43) 110.0(3)
F(42) P(15) F(43) 98.7(3)
P(14) N(14) P(15) 120.4(5)
P(13) O(9) C(17) 122.2(5)
O(9) C(17) C(18) 109.8(7)
F(44) C(18) C(17) 109.4(9)
F(44) C(18) C(19) 106.8(7)
C(17) C(18) C(19) 116.8(7)
F(46) C(19) C(18) 108.5(7)
F(46) C(19) C(20) 108.1(7)
C(18) C(19) C(20) 117.5(10)
N(17) P(16) O(11) 111.9(3)
N(17) P(16) O(12) 105.1(3)
O(11) P(16) O(12) 103.9(3)
N(16) P(17) F(52) 108.3(4)
N(16) P(17) F(53) 109.5(3)
F(52) P(17) F(53) 98.6(3)
N(16) P(18) F(50) 108.6(3)
N(16) P(18) F(51) 108.5(3)
F(50) P(18) F(51) 97.2(3)
P(16) N(17) P(18) 121.1(4)
P(16) O(11) C(24) 120.1(5)
O(12) C(21) C(22) 109.8(6)
F(54) C(22) C(21) 110.2(8)
F(54) C(22) C(23) 107.6(7)
C(21) C(22) C(23) 117.0(7)
F(56) C(23) C(22) 108.7(7)
F(56) C(23) C(24) 108.3(6)
C(22) C(23) C(24) 115.4(8)
O(7) C(16) C(13) 108.6(8)
N(13) P(13) N(15) 117.6(4)
N(15) P(13) O(9) 111.6(3)
N(15) P(13) O(10) 105.6(4)
N(14) P(14) N(15) 119.8(4)
N(15) P(14) F(40) 109.1(4)
N(15) P(14) F(41) 109.0(3)
N(13) P(15) N(14) 119.4(4)
N(14) P(15) F(42) 108.7(4)
N(14) P(15) F(43) 107.9(3)
P(13) N(13) P(15) 121.2(4)
P(13) N(15) P(14) 121.1(5)
P(13) O(10) C(20) 119.9(5)
F(44) C(18) F(45) 106.6(7)
F(45) C(18) C(17) 107.9(7)
F(45) C(18) C(19) 108.8(9)
F(46) C(19) F(47) 106.3(9)
F(47) C(19) C(18) 107.1(8)
F(47) C(19) C(20) 108.9(7)
O(10) C(20) C(19) 109.5(5)
N(17) P(16) N(18) 117.9(4)
N(18) P(16) O(11) 105.8(4)
N(18) P(16) O(12) 111.5(3)
N(16) P(17) N(18) 119.0(4)
N(18) P(17) F(52) 109.5(3)
N(18) P(17) F(53) 109.9(4)
N(16) P(18) N(17) 119.5(4)
N(17) P(18) F(50) 110.8(3)
N(17) P(18) F(51) 109.9(3)
P(17) N(16) P(18) 120.8(4)
P(16) N(18) P(17) 120.9(5)
P(16) O(12) C(21) 122.0(5)
F(54) C(22) F(55) 107.3(7)
F(55) C(22) C(21) 106.6(6)
F(55) C(22) C(23) 107.7(8)
F(56) C(23) F(57) 108.1(8)
F(57) C(23) C(22) 106.9(7)
F(57) C(23) C(24) 109.2(7)
O(11) C(24) C(23) 108.6(6)

loop_
_geom_bond_atom_site_label_1
_geom_bond_atom_site_label_2
_geom_bond_distance
P(1) N(2) 1.578(6)
P(1) O(2) 1.576(5)
P(2) N(3) 1.564(7)
P(2) F(2) 1.528(6)
P(3) N(3) 1.565(6)
P(3) F(4) 1.503(4)
O(2) C(1) 1.416(9)
F(6) C(2) 1.362(9)
F(8) C(3) 1.341(10)
C(2) C(3) 1.529(14)
P(4) N(6) 1.577(8)
P(4) O(4) 1.589(4)
P(5) N(5) 1.553(6)
P(5) F(11) 1.511(5)
P(6) N(6) 1.554(7)
P(6) F(14) 1.531(8)
O(4) C(8) 1.441(9)
F(15) C(6) 1.341(9)
F(17) C(7) 1.333(9)
C(6) C(7) 1.528(10)
P(7) N(9) 1.552(8)
P(7) O(6) 1.579(4)
P(8) N(8) 1.550(7)
P(8) F(21) 1.518(5)
P(9) N(9) 1.554(7)
P(9) F(23) 1.483(6)
O(6) C(10) 1.426(8)
F(25) C(11) 1.340(8)
F(27) C(12) 1.339(9)
C(10) C(11) 1.474(13)
P(10) N(11) 1.561(7)
P(10) O(8) 1.579(5)
P(1) N(1) 1.571(6)
P(1) O(1) 1.576(6)
P(2) N(2) 1.542(7)
P(2) F(1) 1.511(5)
P(3) N(1) 1.545(6)
P(3) F(3) 1.522(6)
O(1) C(4) 1.448(10)
F(5) C(2) 1.354(9)
F(7) C(3) 1.378(11)
C(1) C(2) 1.491(14)
C(3) C(4) 1.499(11)
P(4) N(5) 1.574(6)
P(4) O(3) 1.565(5)
P(5) N(4) 1.573(8)
P(5) F(10) 1.519(6)
P(6) N(4) 1.543(7)
P(6) F(12) 1.488(5)
O(3) C(5) 1.443(11)
F(13) C(6) 1.351(10)
F(16) C(7) 1.365(9)
C(5) C(6) 1.522(11)
C(7) C(8) 1.478(13)
P(7) N(8) 1.571(6)
P(7) O(5) 1.575(6)
P(8) N(7) 1.570(8)
P(8) F(20) 1.520(6)
P(9) N(7) 1.542(7)
P(9) F(22) 1.528(9)
O(5) C(9) 1.446(11)
F(24) C(11) 1.356(9)
F(26) C(12) 1.360(11)
C(9) C(12) 1.486(10)
C(11) C(12) 1.536(10)
P(10) N(10) 1.571(6)
P(10) O(7) 1.570(6)
P(11) N(10) 1.561(6)
P(11) N(12) 1.570(7)
P(11) F(31) 1.528(4)
P(12) N(12) 1.555(6)
P(12) F(33) 1.516(4)
O(8) C(15) 1.426(10)
F(35) C(13) 1.338(10)
F(37) C(14) 1.344(10)
C(13) C(16) 1.519(14)
P(13) N(15) 1.583(6)
P(13) O(10) 1.584(6)
P(14) N(15) 1.553(7)
P(14) F(41) 1.513(5)
P(15) N(14) 1.553(7)
P(15) F(43) 1.516(5)
O(10) C(20) 1.435(10)
F(45) C(18) 1.360(11)
F(47) C(19) 1.361(13)
C(18) C(19) 1.513(13)
P(16) N(18) 1.563(6)
P(16) O(12) 1.591(5)
P(17) N(18) 1.569(7)
P(17) F(53) 1.519(6)
P(18) N(17) 1.556(6)
P(18) F(51) 1.516(4)
O(12) C(21) 1.424(10)
F(55) C(22) 1.361(10)
F(57) C(23) 1.361(13)
C(22) C(23) 1.519(12)
P(11) F(30) 1.523(6)
P(12) N(11) 1.557(7)
P(12) F(32) 1.512(7)
O(7) C(16) 1.427(10)
F(34) C(13) 1.359(12)
F(36) C(14) 1.351(12)
C(13) C(14) 1.511(16)
C(14) C(15) 1.515(15)
P(13) N(13) 1.566(7)
P(13) O(9) 1.573(5)
P(14) N(14) 1.563(8)
P(14) F(40) 1.519(5)
P(15) N(13) 1.567(7)
P(15) F(42) 1.519(7)
O(9) C(17) 1.414(11)
F(44) C(18) 1.344(12)
F(46) C(19) 1.364(11)
C(17) C(18) 1.500(14)
C(19) C(20) 1.476(14)
P(16) N(17) 1.572(7)
P(16) O(11) 1.568(6)
P(17) N(16) 1.559(8)
P(17) F(52) 1.513(5)
P(18) N(16) 1.551(7)
P(18) F(50) 1.518(6)
O(11) C(24) 1.441(9)
F(54) C(22) 1.340(12)
F(56) C(23) 1.347(10)
C(21) C(22) 1.493(11)
C(23) C(24) 1.507(12)
